data_4342705
loop_
_publ_author_name
'Spielberg, Eike T.'
'Gilb, Aksana'
'Plaul, Daniel'
'Geibig, Daniel'
'Hornig, David'
'Schuch, Dirk'
'Buchholz, Axel'
'Ardavan, Arzhang'
'Plass, Winfried'

_publ_section_title
;
 A spin-frustrated trinuclear copper complex based on triaminoguanidine
 with an energetically well-separated degenerate ground state.
;
_journal_issue 7
_journal_name_full 'Inorganic chemistry'
_journal_page_first 3432
_journal_page_last 3438
_journal_paper_doi 10.1021/ic503095t
_journal_volume 54
_journal_year 2015
_chemical_formula_sum 'C61 H60 Cl Cu3 N15 O10'
_chemical_formula_weight 1389.31
_chemical_name_systematic
;
 ?
;
_space_group_crystal_system trigonal
_space_group_IT_number 148
_space_group_name_Hall '-R 3'
_space_group_name_H-M_alt 'R -3 :H'
_symmetry_space_group_name_Hall '-R 3'
_symmetry_space_group_name_H-M 'R -3 :H'
_atom_sites_solution_hydrogens geom
_atom_sites_solution_primary direct
_atom_sites_solution_secondary difmap
_audit_creation_method SHELXL-2013
_cell_angle_alpha 90
_cell_angle_beta 90
_cell_angle_gamma 120
_cell_formula_units_Z 6
_cell_length_a 19.8205(11)
_cell_length_b 19.8205(11)
_cell_length_c 26.4663(15)
_cell_measurement_temperature 183(2)
_cell_volume 9004.4(9)
_computing_cell_refinement DENZO
_computing_data_collection COLLECT
_computing_data_reduction DENZO
_computing_structure_refinement 'SHELXL-2013 (Sheldrick, 2013)'
_computing_structure_solution SHELXS-97
_diffrn_ambient_temperature 183(2)
_diffrn_measured_fraction_theta_full 0.943
_diffrn_measured_fraction_theta_max 0.916
_diffrn_measurement_device_type KappaCCD
_diffrn_measurement_method 'phi- + omega-scan'
_diffrn_radiation_type MoK\a
_diffrn_radiation_wavelength 0.71073
_diffrn_reflns_av_R_equivalents 0.0366
_diffrn_reflns_av_unetI/netI 0.0406
_diffrn_reflns_Laue_measured_fraction_full 0.943
_diffrn_reflns_Laue_measured_fraction_max 0.916
_diffrn_reflns_limit_h_max 20
_diffrn_reflns_limit_h_min -25
_diffrn_reflns_limit_k_max 25
_diffrn_reflns_limit_k_min -23
_diffrn_reflns_limit_l_max 34
_diffrn_reflns_limit_l_min -34
_diffrn_reflns_number 13785
_diffrn_reflns_point_group_measured_fraction_full 0.943
_diffrn_reflns_point_group_measured_fraction_max 0.916
_diffrn_reflns_theta_full 25.242
_diffrn_reflns_theta_max 27.489
_diffrn_reflns_theta_min 1.943
_diffrn_source 'fine-focus sealed tube'
_exptl_absorpt_coefficient_mu 1.171
_exptl_absorpt_correction_type none
_exptl_crystal_colour 'dark brown'
_exptl_crystal_density_diffrn 1.537
_exptl_crystal_description prism
_exptl_crystal_F_000 4290
_exptl_crystal_size_max 0.300
_exptl_crystal_size_mid 0.300
_exptl_crystal_size_min 0.300
_refine_diff_density_max 1.166
_refine_diff_density_min -0.512
_refine_diff_density_rms 0.082
_refine_ls_extinction_method none
_refine_ls_goodness_of_fit_ref 1.263
_refine_ls_hydrogen_treatment constr
_refine_ls_matrix_type full
_refine_ls_number_parameters 271
_refine_ls_number_reflns 4219
_refine_ls_number_restraints 0
_refine_ls_restrained_S_all 1.263
_refine_ls_R_factor_all 0.0858
_refine_ls_R_factor_gt 0.0580
_refine_ls_shift/su_max 0.001
_refine_ls_shift/su_mean 0.000
_refine_ls_structure_factor_coef Fsqd
_refine_ls_weighting_details 'w=1/[\s^2^(Fo^2^)+(0.1000P)^2^] where P=(Fo^2^+2Fc^2^)/3'
_refine_ls_weighting_scheme calc
_refine_ls_wR_factor_gt 0.1658
_refine_ls_wR_factor_ref 0.1822
_reflns_Friedel_coverage 0.000
_reflns_number_gt 3091
_reflns_number_total 4219
_reflns_threshold_expression 'I > 2\s(I)'
_cod_data_source_file ic503095t_si_002.cif
_cod_data_source_block fo2164
_cod_depositor_comments 'Adding full bibliography for 4342705.cif.'
_cod_original_cell_volume 9004.4(13)
_cod_database_code 4342705
_shelx_space_group_comment
;
The symmetry employed for this shelxl refinement is uniquely defined
by the following loop, which should always be used as a source of
symmetry information in preference to the above space-group names.
They are only intended as comments.
;
_shelx_estimated_absorpt_t_min 0.720
_shelx_estimated_absorpt_t_max 0.720
_shelxl_version_number 2013-3

loop_
_space_group_symop_operation_xyz
'x, y, z'
'-y, x-y, z'
'-x+y, -x, z'
'x+2/3, y+1/3, z+1/3'
'-y+2/3, x-y+1/3, z+1/3'
'-x+y+2/3, -x+1/3, z+1/3'
'x+1/3, y+2/3, z+2/3'
'-y+1/3, x-y+2/3, z+2/3'
'-x+y+1/3, -x+2/3, z+2/3'
'-x, -y, -z'
'y, -x+y, -z'
'x-y, x, -z'
'-x+2/3, -y+1/3, -z+1/3'
'y+2/3, -x+y+1/3, -z+1/3'
'x-y+2/3, x+1/3, -z+1/3'
'-x+1/3, -y+2/3, -z+2/3'
'y+1/3, -x+y+2/3, -z+2/3'
'x-y+1/3, x+2/3, -z+2/3'

loop_
_atom_site_label
_atom_site_type_symbol
_atom_site_fract_x
_atom_site_fract_y
_atom_site_fract_z
_atom_site_U_iso_or_equiv
_atom_site_adp_type
_atom_site_occupancy
_atom_site_site_symmetry_order
_atom_site_calc_flag
_atom_site_refinement_flags_posn
_atom_site_refinement_flags_adp
_atom_site_refinement_flags_occupancy
Cu Cu 0.44145(3) 0.61658(3) 0.08557(2) 0.0394(2) Uani 1 1 d . . .
O1 O 0.54575(15) 0.64066(16) 0.10268(11) 0.0494(7) Uani 1 1 d . . .
N1 N 0.40114(17) 0.73523(18) 0.10005(11) 0.0389(7) Uani 1 1 d . . .
N2 N 0.46389(18) 0.72331(18) 0.09883(11) 0.0401(7) Uani 1 1 d . . .
N3 N 0.41997(17) 0.50901(18) 0.06473(11) 0.0400(7) Uani 1 1 d . . .
N4 N 0.43993(18) 0.62021(19) 0.00071(13) 0.0448(8) Uani 1 1 d . . .
C1 C 0.3333 0.6667 0.0998(2) 0.0366(13) Uani 1 3 d S T P
C2 C 0.5326(2) 0.7820(2) 0.10630(15) 0.0450(9) Uani 1 1 d . . .
H2 H 0.5361 0.8309 0.1126 0.054 Uiso 1 1 calc R U .
C3 C 0.6042(2) 0.7802(3) 0.10600(15) 0.0492(9) Uani 1 1 d . . .
C4 C 0.6744(3) 0.8521(3) 0.10878(19) 0.0624(12) Uani 1 1 d . . .
H4 H 0.6721 0.8989 0.1089 0.075 Uiso 1 1 calc R U .
C5 C 0.7442(3) 0.8568(3) 0.1113(2) 0.0639(13) Uani 1 1 d . . .
H5 H 0.7905 0.9062 0.1132 0.077 Uiso 1 1 calc R U .
C6 C 0.7482(3) 0.7886(3) 0.11124(18) 0.0587(11) Uani 1 1 d . . .
H6 H 0.7977 0.7919 0.1124 0.070 Uiso 1 1 calc R U .
C7 C 0.6819(3) 0.7166(3) 0.10945(16) 0.0540(11) Uani 1 1 d . . .
H7 H 0.6858 0.6707 0.1112 0.065 Uiso 1 1 calc R U .
C8 C 0.6074(2) 0.7105(2) 0.10506(14) 0.0453(9) Uani 1 1 d . . .
C9 C 0.4196(2) 0.4575(2) 0.09773(16) 0.0476(9) Uani 1 1 d . . .
H9 H 0.4320 0.4728 0.1320 0.057 Uiso 1 1 calc R U .
C10 C 0.4019(2) 0.3824(3) 0.08403(18) 0.0555(11) Uani 1 1 d . . .
H10 H 0.4004 0.3467 0.1086 0.067 Uiso 1 1 calc R U .
C11 C 0.3866(3) 0.3616(3) 0.0340(2) 0.0600(11) Uani 1 1 d . . .
H11 H 0.3739 0.3108 0.0234 0.072 Uiso 1 1 calc R U .
C12 C 0.3899(2) 0.4150(2) -0.00054(17) 0.0533(10) Uani 1 1 d . . .
H12 H 0.3805 0.4015 -0.0353 0.064 Uiso 1 1 calc R U .
C13 C 0.4071(2) 0.4889(2) 0.01557(14) 0.0430(9) Uani 1 1 d . . .
C14 C 0.4155(2) 0.5506(2) -0.02026(14) 0.0425(8) Uani 1 1 d . . .
C15 C 0.4024(3) 0.5372(3) -0.07151(15) 0.0538(10) Uani 1 1 d . . .
H15 H 0.3826 0.4865 -0.0853 0.065 Uiso 1 1 calc R U .
C16 C 0.4191(3) 0.6007(3) -0.10229(17) 0.0630(13) Uani 1 1 d . . .
H16 H 0.4117 0.5940 -0.1378 0.076 Uiso 1 1 calc R U .
C17 C 0.4460(3) 0.6721(3) -0.08152(17) 0.0607(12) Uani 1 1 d . . .
H17 H 0.4583 0.7161 -0.1021 0.073 Uiso 1 1 calc R U .
C18 C 0.4550(3) 0.6796(3) -0.02953(16) 0.0541(10) Uani 1 1 d . . .
H18 H 0.4728 0.7294 -0.0149 0.065 Uiso 1 1 calc R U .
Cl1 Cl 0.0000 0.0000 0.11258(7) 0.0573(5) Uani 1 3 d S T P
O11 O 0.0000 0.0000 0.0604(3) 0.168(5) Uani 1 3 d S T P
O12 O -0.0392(3) 0.0375(3) 0.1330(2) 0.1171(17) Uani 1 1 d . . .
N1D N 0.1083(4) 0.2660(4) -0.0619(3) 0.116(2) Uani 1 1 d . . .
O1D O 0.2217(4) 0.3800(4) -0.0790(5) 0.210(5) Uani 1 1 d . . .
C3D C 0.0878(4) 0.2623(5) -0.1166(3) 0.111(2) Uani 1 1 d . . .
H3A H 0.1282 0.3085 -0.1340 0.167 Uiso 0.5 1 calc R U P
H3B H 0.0376 0.2604 -0.1199 0.167 Uiso 0.5 1 calc R U P
H3C H 0.0840 0.2154 -0.1318 0.167 Uiso 0.5 1 calc R U P
H3D H 0.0383 0.2144 -0.1231 0.167 Uiso 0.5 1 calc R U P
H3E H 0.1289 0.2624 -0.1372 0.167 Uiso 0.5 1 calc R U P
H3F H 0.0826 0.3075 -0.1254 0.167 Uiso 0.5 1 calc R U P
C1D C 0.1817(5) 0.3325(6) -0.0476(4) 0.133(4) Uani 1 1 d . . .
H1A H 0.1987 0.3389 -0.0134 0.160 Uiso 1 1 calc R U .
C2D C 0.0585(7) 0.2051(7) -0.0292(4) 0.163(4) Uani 1 1 d . . .
H2A H 0.0135 0.1658 -0.0482 0.244 Uiso 0.5 1 calc R U P
H2B H 0.0404 0.2260 -0.0021 0.244 Uiso 0.5 1 calc R U P
H2C H 0.0868 0.1811 -0.0145 0.244 Uiso 0.5 1 calc R U P
H2D H 0.0803 0.2161 0.0050 0.244 Uiso 0.5 1 calc R U P
H2E H 0.0534 0.1559 -0.0411 0.244 Uiso 0.5 1 calc R U P
H2F H 0.0071 0.2008 -0.0288 0.244 Uiso 0.5 1 calc R U P

loop_
_atom_site_aniso_label
_atom_site_aniso_U_11
_atom_site_aniso_U_22
_atom_site_aniso_U_33
_atom_site_aniso_U_23
_atom_site_aniso_U_13
_atom_site_aniso_U_12
Cu 0.0372(3) 0.0380(3) 0.0431(3) -0.00208(17) -0.00076(16) 0.0189(2)
O1 0.0391(16) 0.0431(16) 0.0663(17) -0.0087(12) -0.0072(12) 0.0209(14)
N1 0.0327(17) 0.0401(17) 0.0444(16) -0.0017(12) -0.0034(12) 0.0185(14)
N2 0.0402(18) 0.0427(18) 0.0399(16) 0.0011(12) -0.0024(12) 0.0227(16)
N3 0.0341(17) 0.0389(17) 0.0447(17) 0.0011(12) 0.0011(12) 0.0164(14)
N4 0.048(2) 0.0458(19) 0.0459(18) 0.0014(13) 0.0022(13) 0.0275(16)
C1 0.039(2) 0.039(2) 0.032(3) 0.000 0.000 0.0193(11)
C2 0.042(2) 0.036(2) 0.057(2) -0.0010(16) -0.0089(16) 0.0191(18)
C3 0.041(2) 0.049(2) 0.054(2) -0.0014(17) -0.0109(17) 0.020(2)
C4 0.053(3) 0.041(2) 0.087(3) 0.003(2) -0.018(2) 0.019(2)
C5 0.039(2) 0.054(3) 0.087(3) 0.000(2) -0.020(2) 0.014(2)
C6 0.034(2) 0.065(3) 0.070(3) -0.011(2) -0.0111(18) 0.020(2)
C7 0.048(2) 0.060(3) 0.059(2) -0.0163(19) -0.0120(18) 0.031(2)
C8 0.035(2) 0.051(2) 0.045(2) -0.0097(16) -0.0073(14) 0.0184(19)
C9 0.039(2) 0.046(2) 0.060(2) 0.0047(17) 0.0000(16) 0.0230(19)
C10 0.044(2) 0.047(3) 0.079(3) 0.013(2) 0.007(2) 0.025(2)
C11 0.048(3) 0.039(2) 0.090(3) -0.007(2) 0.002(2) 0.020(2)
C12 0.050(3) 0.044(2) 0.060(2) -0.0089(18) 0.0005(18) 0.019(2)
C13 0.031(2) 0.044(2) 0.052(2) -0.0041(16) 0.0033(14) 0.0165(17)
C14 0.034(2) 0.047(2) 0.044(2) -0.0008(15) 0.0035(14) 0.0193(18)
C15 0.049(2) 0.057(3) 0.050(2) -0.0043(18) 0.0007(17) 0.022(2)
C16 0.058(3) 0.091(4) 0.047(2) 0.009(2) 0.0049(19) 0.042(3)
C17 0.071(3) 0.071(3) 0.054(2) 0.018(2) 0.015(2) 0.046(3)
C18 0.058(3) 0.053(3) 0.057(2) 0.0081(18) 0.0093(19) 0.032(2)
Cl1 0.0595(7) 0.0595(7) 0.0528(10) 0.000 0.000 0.0298(4)
O11 0.225(8) 0.225(8) 0.055(5) 0.000 0.000 0.112(4)
O12 0.145(4) 0.121(4) 0.122(4) -0.025(3) -0.025(3) 0.095(4)
N1D 0.092(4) 0.107(5) 0.174(7) 0.029(5) 0.060(5) 0.069(4)
O1D 0.097(5) 0.079(4) 0.451(16) 0.034(6) 0.054(7) 0.042(4)
C3D 0.069(4) 0.127(6) 0.142(7) 0.020(5) 0.002(4) 0.053(4)
C1D 0.096(6) 0.133(8) 0.203(10) -0.087(7) -0.041(6) 0.081(6)
C2D 0.172(10) 0.180(10) 0.127(8) -0.029(7) 0.022(7) 0.081(8)

loop_
_atom_type_symbol
_atom_type_description
_atom_type_scat_dispersion_real
_atom_type_scat_dispersion_imag
_atom_type_scat_source
C C 0.0033 0.0016 'International Tables Vol C Tables 4.2.6.8 and 6.1.1.4'
H H 0.0000 0.0000 'International Tables Vol C Tables 4.2.6.8 and 6.1.1.4'
N N 0.0061 0.0033 'International Tables Vol C Tables 4.2.6.8 and 6.1.1.4'
O O 0.0106 0.0060 'International Tables Vol C Tables 4.2.6.8 and 6.1.1.4'
Cl Cl 0.1484 0.1585 'International Tables Vol C Tables 4.2.6.8 and 6.1.1.4'
Cu Cu 0.3201 1.2651 'International Tables Vol C Tables 4.2.6.8 and 6.1.1.4'

loop_
_geom_angle_atom_site_label_1
_geom_angle_atom_site_label_2
_geom_angle_atom_site_label_3
_geom_angle
_geom_angle_site_symmetry_1
_geom_angle_site_symmetry_3
O1 Cu N2 93.10(13) . .
O1 Cu N1 155.14(12) . 3_565
N2 Cu N1 78.71(13) . 3_565
O1 Cu N3 87.69(12) . .
N2 Cu N3 174.50(12) . .
N1 Cu N3 102.72(12) 3_565 .
O1 Cu N4 104.87(12) . .
N2 Cu N4 98.25(12) . .
N1 Cu N4 99.55(12) 3_565 .
N3 Cu N4 76.29(12) . .
C8 O1 Cu 126.1(2) . .
C1 N1 N2 110.9(2) . .
C1 N1 Cu 111.22(18) . 2_665
N2 N1 Cu 135.9(2) . 2_665
C2 N2 N1 118.6(3) . .
C2 N2 Cu 124.6(3) . .
N1 N2 Cu 116.8(2) . .
C9 N3 C13 118.4(3) . .
C9 N3 Cu 122.8(3) . .
C13 N3 Cu 118.9(3) . .
C14 N4 C18 118.1(4) . .
C14 N4 Cu 112.7(2) . .
C18 N4 Cu 129.0(3) . .
N1 C1 N1 119.998(6) 2_665 3_565
N1 C1 N1 119.997(6) 2_665 .
N1 C1 N1 119.999(6) 3_565 .
N2 C2 C3 126.0(4) . .
C4 C3 C8 119.0(4) . .
C4 C3 C2 117.6(4) . .
C8 C3 C2 123.4(4) . .
C5 C4 C3 122.3(4) . .
C4 C5 C6 119.3(4) . .
C7 C6 C5 121.3(4) . .
C6 C7 C8 120.1(4) . .
O1 C8 C3 123.9(3) . .
O1 C8 C7 118.1(4) . .
C3 C8 C7 117.9(4) . .
N3 C9 C10 123.1(4) . .
C11 C10 C9 118.1(4) . .
C10 C11 C12 119.4(4) . .
C11 C12 C13 119.8(4) . .
N3 C13 C12 121.1(4) . .
N3 C13 C14 116.4(3) . .
C12 C13 C14 122.4(4) . .
N4 C14 C15 122.9(4) . .
N4 C14 C13 114.7(3) . .
C15 C14 C13 122.3(4) . .
C14 C15 C16 117.6(4) . .
C17 C16 C15 119.9(4) . .
C16 C17 C18 118.5(4) . .
N4 C18 C17 123.0(4) . .
O11 Cl1 O12 112.3(2) . 2
O11 Cl1 O12 112.3(2) . 3
O12 Cl1 O12 106.5(2) 2 3
O11 Cl1 O12 112.3(2) . .
O12 Cl1 O12 106.5(2) 2 .
O12 Cl1 O12 106.5(2) 3 .
C2D N1D C1D 125.2(10) . .
C2D N1D C3D 119.6(8) . .
C1D N1D C3D 115.1(7) . .
O1D C1D N1D 120.0(11) . .

loop_
_geom_bond_atom_site_label_1
_geom_bond_atom_site_label_2
_geom_bond_distance
_geom_bond_site_symmetry_2
Cu O1 1.929(3) .
Cu N2 1.963(3) .
Cu N1 2.013(3) 3_565
Cu N3 2.031(3) .
Cu N4 2.248(3) .
O1 C8 1.313(5) .
N1 C1 1.352(3) .
N1 N2 1.377(4) .
N1 Cu 2.013(3) 2_665
N2 C2 1.289(5) .
N3 C9 1.341(5) .
N3 C13 1.347(5) .
N4 C14 1.334(5) .
N4 C18 1.328(5) .
C1 N1 1.351(3) 2_665
C1 N1 1.351(3) 3_565
C2 C3 1.438(6) .
C3 C4 1.410(6) .
C3 C8 1.415(6) .
C4 C5 1.341(7) .
C5 C6 1.395(7) .
C6 C7 1.375(6) .
C7 C8 1.425(6) .
C9 C10 1.395(6) .
C10 C11 1.374(7) .
C11 C12 1.376(6) .
C12 C13 1.395(5) .
C13 C14 1.489(5) .
C14 C15 1.382(6) .
C15 C16 1.394(7) .
C16 C17 1.355(7) .
C17 C18 1.386(6) .
Cl1 O11 1.381(9) .
Cl1 O12 1.422(5) 2
Cl1 O12 1.422(5) 3
Cl1 O12 1.422(5) .
N1D C2D 1.411(12) .
N1D C1D 1.442(10) .
N1D C3D 1.498(10) .
O1D C1D 1.210(14) .
